data_1576260
loop_
_publ_author_name
'Zou, Bo'
'Chen, Xiaolin'
'Liu, Haoran'
'Wen, Sijie'
'Huang, Jieqing'
'Wei, Hengshan'
'Huang, Jinqing'
'Gu, Yu-Cheng'
'Xu, Bingjia'
'Fan, Jun'
'Jiang, Hua-Wei'

_publ_section_title
;
 Macrocyclic Geminal Diols: Synthesis, Structures, Stability and
 Photophysical Properties
;
_journal_name_full 'Chemical Science'
_journal_paper_doi 10.1039/D5SC08216A
_journal_year 2025
_chemical_formula_moiety 'C32 H32 O2'
_chemical_formula_sum 'C32 H32 O2'
_chemical_formula_weight 448.57
_chemical_name_common ketal-2Me-[1,1][2]PCP
_space_group_crystal_system monoclinic
_space_group_IT_number 14
_space_group_name_Hall '-P 2ybc'
_space_group_name_H-M_alt 'P 1 21/c 1'
_atom_sites_solution_hydrogens geom
_atom_sites_solution_primary dual
_audit_creation_date 2023-01-03
_audit_creation_method
;
Olex2 1.5
(compiled 2022.04.07 svn.rca3783a0 for OlexSys, GUI svn.r6498)
;
_audit_update_record
;
2025-08-11 deposited with the CCDC.	2025-11-12 downloaded from the CCDC.
;
_cell_angle_alpha 90
_cell_angle_beta 91.977(2)
_cell_angle_gamma 90
_cell_formula_units_Z 8
_cell_length_a 9.2334(3)
_cell_length_b 11.3728(3)
_cell_length_c 47.2982(14)
_cell_measurement_reflns_used 9882
_cell_measurement_temperature 298.15
_cell_measurement_theta_max 56.66
_cell_measurement_theta_min 3.48
_cell_volume 4963.8(3)
_computing_cell_refinement 'SAINT V8.40B (?, 2016)'
_computing_data_reduction 'SAINT V8.40B (?, 2016)'
_computing_molecular_graphics 'Olex2 1.5 (Dolomanov et al., 2009)'
_computing_publication_material 'Olex2 1.5 (Dolomanov et al., 2009)'
_computing_structure_refinement 'SHELXL 2018/3 (Sheldrick, 2015)'
_computing_structure_solution 'SHELXT 2018/2 (Sheldrick, 2018)'
_diffrn_ambient_temperature 298.15
_diffrn_measured_fraction_theta_full 0.993
_diffrn_measured_fraction_theta_max 0.993
_diffrn_measurement_device_type 'Bruker APEX-II CCD'
_diffrn_measurement_method '\f and \w scans'
_diffrn_radiation_monochromator graphite
_diffrn_radiation_type MoK\a
_diffrn_radiation_wavelength 0.71073
_diffrn_reflns_av_R_equivalents 0.0766
_diffrn_reflns_av_unetI/netI 0.0817
_diffrn_reflns_Laue_measured_fraction_full 0.993
_diffrn_reflns_Laue_measured_fraction_max 0.993
_diffrn_reflns_limit_h_max 10
_diffrn_reflns_limit_h_min -9
_diffrn_reflns_limit_k_max 12
_diffrn_reflns_limit_k_min -13
_diffrn_reflns_limit_l_max 56
_diffrn_reflns_limit_l_min -56
_diffrn_reflns_number 39114
_diffrn_reflns_point_group_measured_fraction_full 0.993
_diffrn_reflns_point_group_measured_fraction_max 0.993
_diffrn_reflns_theta_full 25.027
_diffrn_reflns_theta_max 25.027
_diffrn_reflns_theta_min 0.862
_diffrn_source_current 1.4
_diffrn_source_power 0.07
_diffrn_source_voltage 50.0
_diffrn_standards_number 0
_exptl_absorpt_coefficient_mu 0.073
_exptl_absorpt_correction_T_max 0.7512
_exptl_absorpt_correction_T_min 0.6295
_exptl_absorpt_correction_type multi-scan
_exptl_absorpt_process_details
;
SADABS-2016/2 (Bruker,2016/2) was used for absorption correction.
wR2(int) was 0.1741 before and 0.0581 after correction.
The Ratio of minimum to maximum transmission is 0.8380.
The \l/2 correction factor is Not present.
;
_exptl_crystal_colour colourless
_exptl_crystal_colour_primary colourless
_exptl_crystal_density_diffrn 1.200
_exptl_crystal_description block
_exptl_crystal_F_000 1920
_exptl_crystal_size_max 0.12
_exptl_crystal_size_mid 0.12
_exptl_crystal_size_min 0.11
_refine_diff_density_max 0.255
_refine_diff_density_min -0.207
_refine_diff_density_rms 0.049
_refine_ls_extinction_coef 0.0080(13)
_refine_ls_extinction_expression Fc^*^=kFc[1+0.001xFc^2^\l^3^/sin(2\q)]^-1/4^
_refine_ls_extinction_method 'SHELXL-2018/3 (Sheldrick 2018)'
_refine_ls_goodness_of_fit_ref 1.069
_refine_ls_hydrogen_treatment constr
_refine_ls_matrix_type full
_refine_ls_number_parameters 622
_refine_ls_number_reflns 8707
_refine_ls_number_restraints 0
_refine_ls_restrained_S_all 1.069
_refine_ls_R_factor_all 0.1315
_refine_ls_R_factor_gt 0.0650
_refine_ls_shift/su_max 0.000
_refine_ls_shift/su_mean 0.000
_refine_ls_structure_factor_coef Fsqd
_refine_ls_weighting_details 'w=1/[\s^2^(Fo^2^)+(0.1066P)^2^+0.2196P] where P=(Fo^2^+2Fc^2^)/3'
_refine_ls_weighting_scheme calc
_refine_ls_wR_factor_gt 0.1719
_refine_ls_wR_factor_ref 0.2070
_reflns_Friedel_coverage 0.000
_reflns_number_gt 4802
_reflns_number_total 8707
_reflns_threshold_expression 'I > 2\s(I)'
_cod_data_source_file d5sc08216a2.cif
_cod_data_source_block 2
_cod_database_code 1576260
_shelx_shelxl_version_number 2018/3
_shelx_space_group_comment
;
The symmetry employed for this shelxl refinement is uniquely defined
by the following loop, which should always be used as a source of
symmetry information in preference to the above space-group names.
They are only intended as comments.
;
_shelx_estimated_absorpt_t_max 0.992
_shelx_estimated_absorpt_t_min 0.991
_olex2_refinement_description
;
1. Fixed Uiso
 At 1.2 times of:
  All C(H) groups, All C(H,H) groups
 At 1.5 times of:
  All C(H,H,H) groups
2.a Secondary CH2 refined with riding coordinates:
 C61(H61A,H61B), C63(H63A,H63B), C29(H29A,H29B), C31(H31A,H31B)
2.b Aromatic/amide H refined with riding coordinates:
 C35(H35), C36(H36), C37(H37), C38(H38), C41(H41), C42(H42), C43(H43),
 C44(H44), C50(H50), C51(H51), C52(H52), C53(H53), C56(H56), C57(H57), C58(H58),
  C59(H59), C3(H3), C4(H4), C5(H5), C6(H6), C9(H9), C10(H10), C11(H11),
 C12(H12), C18(H18), C19(H19), C20(H20), C21(H21), C24(H24), C25(H25), C26(H26),
  C27(H27)
2.c Idealised Me refined as rotating group:
 C47(H47A,H47B,H47C), C48(H48A,H48B,H48C), C62(H62A,H62B,H62C), C64(H64A,H64B,
 H64C), C15(H15A,H15B,H15C), C16(H16A,H16B,H16C), C30(H30A,H30B,H30C), C32(H32A,
 H32B,H32C)
;
_olex2_submission_special_instructions 'No special instructions were received'

loop_
_space_group_symop_operation_xyz
'x, y, z'
'-x, y+1/2, -z+1/2'
'-x, -y, -z'
'x, -y-1/2, z-1/2'

loop_
_atom_site_label
_atom_site_type_symbol
_atom_site_fract_x
_atom_site_fract_y
_atom_site_fract_z
_atom_site_U_iso_or_equiv
_atom_site_adp_type
_atom_site_occupancy
_atom_site_site_symmetry_order
_atom_site_calc_flag
_atom_site_refinement_flags_posn
_atom_site_refinement_flags_adp
_atom_site_refinement_flags_occupancy
_atom_site_disorder_assembly
_atom_site_disorder_group
O3 O 0.9972(2) 0.81985(15) 0.45750(4) 0.0535(5) Uani 1 1 d . . . . .
O4 O 0.8863(2) 1.00410(16) 0.45168(4) 0.0515(5) Uani 1 1 d . . . . .
C33 C 0.9882(3) 0.9241(2) 0.44119(6) 0.0465(7) Uani 1 1 d . . . . .
C34 C 1.1332(3) 0.9886(2) 0.43894(6) 0.0451(7) Uani 1 1 d . . . . .
C35 C 1.2545(3) 0.9208(2) 0.43278(6) 0.0525(8) Uani 1 1 d . . . . .
H35 H 1.261922 0.844099 0.439467 0.063 Uiso 1 1 calc R U . . .
C36 C 1.3630(3) 0.9668(2) 0.41689(6) 0.0522(8) Uani 1 1 d . . . . .
H36 H 1.442500 0.920189 0.412931 0.063 Uiso 1 1 calc R U . . .
C37 C 1.1408(3) 1.1083(2) 0.43348(6) 0.0490(8) Uani 1 1 d . . . . .
H37 H 1.070647 1.158250 0.440415 0.059 Uiso 1 1 calc R U . . .
C38 C 1.2512(3) 1.1542(2) 0.41785(6) 0.0503(8) Uani 1 1 d . . . . .
H38 H 1.255348 1.234883 0.414788 0.060 Uiso 1 1 calc R U . . .
C39 C 1.3567(3) 1.0816(2) 0.40660(6) 0.0452(7) Uani 1 1 d . . . . .
C40 C 1.4295(3) 1.1097(2) 0.38014(6) 0.0465(7) Uani 1 1 d . . . . .
C41 C 1.5456(3) 1.0458(2) 0.36984(6) 0.0527(8) Uani 1 1 d . . . . .
H41 H 1.606802 1.006226 0.382627 0.063 Uiso 1 1 calc R U . . .
C42 C 1.5728(3) 1.0393(2) 0.34134(6) 0.0525(8) Uani 1 1 d . . . . .
H42 H 1.650705 0.994921 0.335447 0.063 Uiso 1 1 calc R U . . .
C43 C 1.3589(3) 1.1838(2) 0.36048(7) 0.0544(8) Uani 1 1 d . . . . .
H43 H 1.291656 1.238012 0.366690 0.065 Uiso 1 1 calc R U . . .
C44 C 1.3872(3) 1.1778(2) 0.33201(7) 0.0569(8) Uani 1 1 d . . . . .
H44 H 1.338765 1.228960 0.319606 0.068 Uiso 1 1 calc R U . . .
C45 C 1.4854(3) 1.0982(2) 0.32121(6) 0.0508(8) Uani 1 1 d . . . . .
C46 C 1.4653(3) 1.0538(2) 0.29036(6) 0.0533(8) Uani 1 1 d . . . . .
C47 C 1.4357(4) 1.1548(3) 0.26954(6) 0.0682(9) Uani 1 1 d . . . . .
H47A H 1.358376 1.202723 0.276194 0.102 Uiso 1 1 calc R U . . .
H47B H 1.408581 1.123253 0.251284 0.102 Uiso 1 1 calc R U . . .
H47C H 1.521563 1.201664 0.268082 0.102 Uiso 1 1 calc R U . . .
C48 C 1.5966(3) 0.9851(3) 0.28001(6) 0.0677(9) Uani 1 1 d . . . . .
H48A H 1.680354 1.035174 0.280605 0.102 Uiso 1 1 calc R U . . .
H48B H 1.577320 0.959112 0.260938 0.102 Uiso 1 1 calc R U . . .
H48C H 1.614121 0.918200 0.292012 0.102 Uiso 1 1 calc R U . . .
C49 C 1.3314(3) 0.9735(2) 0.29451(6) 0.0458(7) Uani 1 1 d . . . . .
C50 C 1.3460(3) 0.8672(2) 0.30868(6) 0.0491(7) Uani 1 1 d . . . . .
H50 H 1.432378 0.825681 0.307549 0.059 Uiso 1 1 calc R U . . .
C51 C 1.2363(3) 0.8209(2) 0.32444(6) 0.0479(7) Uani 1 1 d . . . . .
H51 H 1.250609 0.750003 0.333922 0.058 Uiso 1 1 calc R U . . .
C52 C 1.1904(3) 1.0171(2) 0.29158(6) 0.0497(8) Uani 1 1 d . . . . .
H52 H 1.170638 1.078312 0.279008 0.060 Uiso 1 1 calc R U . . .
C53 C 1.0797(3) 0.9707(2) 0.30707(6) 0.0478(7) Uani 1 1 d . . . . .
H53 H 0.986618 1.001122 0.304576 0.057 Uiso 1 1 calc R U . . .
C54 C 1.1040(3) 0.8797(2) 0.32627(6) 0.0405(7) Uani 1 1 d . . . . .
C55 C 1.0194(3) 0.8667(2) 0.35229(6) 0.0423(7) Uani 1 1 d . . . . .
C56 C 1.0329(3) 0.7721(2) 0.37085(6) 0.0516(8) Uani 1 1 d . . . . .
H56 H 1.062132 0.699553 0.364003 0.062 Uiso 1 1 calc R U . . .
C57 C 1.0041(3) 0.7832(2) 0.39920(6) 0.0504(8) Uani 1 1 d . . . . .
H57 H 1.016444 0.718636 0.411102 0.061 Uiso 1 1 calc R U . . .
C58 C 0.9509(3) 0.9665(2) 0.36284(6) 0.0487(7) Uani 1 1 d . . . . .
H58 H 0.924935 1.027039 0.350441 0.058 Uiso 1 1 calc R U . . .
C59 C 0.9207(3) 0.9778(2) 0.39105(6) 0.0480(7) Uani 1 1 d . . . . .
H59 H 0.875547 1.045565 0.397360 0.058 Uiso 1 1 calc R U . . .
C60 C 0.9573(3) 0.8886(2) 0.41018(6) 0.0452(7) Uani 1 1 d . . . . .
C61 C 1.0291(4) 0.8407(3) 0.48690(6) 0.0736(10) Uani 1 1 d . . . . .
H61A H 0.944526 0.873261 0.495670 0.088 Uiso 1 1 calc R U . . .
H61B H 1.107437 0.897232 0.488998 0.088 Uiso 1 1 calc R U . . .
C62 C 1.0709(4) 0.7305(3) 0.50087(7) 0.0840(11) Uani 1 1 d . . . . .
H62A H 1.159204 0.701965 0.493210 0.126 Uiso 1 1 calc R U . . .
H62B H 0.995582 0.673246 0.497748 0.126 Uiso 1 1 calc R U . . .
H62C H 1.085291 0.743833 0.520806 0.126 Uiso 1 1 calc R U . . .
C63 C 0.7392(3) 0.9629(3) 0.45076(7) 0.0703(10) Uani 1 1 d . . . . .
H63A H 0.735542 0.883322 0.458107 0.084 Uiso 1 1 calc R U . . .
H63B H 0.701756 0.961875 0.431345 0.084 Uiso 1 1 calc R U . . .
C64 C 0.6490(3) 1.0415(3) 0.46799(7) 0.0696(10) Uani 1 1 d . . . . .
H64A H 0.661759 1.121481 0.462040 0.104 Uiso 1 1 calc R U . . .
H64B H 0.678175 1.034127 0.487589 0.104 Uiso 1 1 calc R U . . .
H64C H 0.548931 1.019919 0.465480 0.104 Uiso 1 1 calc R U . . .
O1 O 0.4014(2) 0.48328(16) 0.44446(4) 0.0550(6) Uani 1 1 d . . . . .
C1 C 0.5109(3) 0.5547(2) 0.43365(6) 0.0482(7) Uani 1 1 d . . . . .
O2 O 0.5306(2) 0.65833(15) 0.44988(4) 0.0581(6) Uani 1 1 d . . . . .
C2 C 0.6477(3) 0.4802(2) 0.43123(6) 0.0462(7) Uani 1 1 d . . . . .
C3 C 0.6408(3) 0.3608(2) 0.42611(6) 0.0493(8) Uani 1 1 d . . . . .
H3 H 0.565551 0.316768 0.433286 0.059 Uiso 1 1 calc R U . . .
C4 C 0.7452(3) 0.3059(2) 0.41035(6) 0.0502(8) Uani 1 1 d . . . . .
H4 H 0.739723 0.225120 0.407437 0.060 Uiso 1 1 calc R U . . .
C5 C 0.7748(3) 0.5384(3) 0.42477(6) 0.0548(8) Uani 1 1 d . . . . .
H5 H 0.790777 0.614499 0.431340 0.066 Uiso 1 1 calc R U . . .
C6 C 0.8770(3) 0.4845(2) 0.40877(7) 0.0566(8) Uani 1 1 d . . . . .
H6 H 0.960619 0.525500 0.404496 0.068 Uiso 1 1 calc R U . . .
C7 C 0.8586(3) 0.3695(2) 0.39873(6) 0.0464(7) Uani 1 1 d . . . . .
C8 C 0.9273(3) 0.3353(2) 0.37191(6) 0.0480(7) Uani 1 1 d . . . . .
C9 C 0.8481(3) 0.2687(2) 0.35221(7) 0.0534(8) Uani 1 1 d . . . . .
H9 H 0.773878 0.220821 0.358397 0.064 Uiso 1 1 calc R U . . .
C10 C 0.8760(3) 0.2713(2) 0.32388(6) 0.0578(8) Uani 1 1 d . . . . .
H10 H 0.821643 0.223893 0.311498 0.069 Uiso 1 1 calc R U . . .
C11 C 1.0505(3) 0.3910(3) 0.36175(7) 0.0587(9) Uani 1 1 d . . . . .
H11 H 1.115873 0.426353 0.374507 0.070 Uiso 1 1 calc R U . . .
C12 C 1.0768(3) 0.3945(3) 0.33337(7) 0.0631(9) Uani 1 1 d . . . . .
H12 H 1.159703 0.432412 0.327435 0.076 Uiso 1 1 calc R U . . .
C13 C 0.9835(3) 0.3431(3) 0.31319(7) 0.0560(8) Uani 1 1 d . . . . .
C14 C 0.9681(3) 0.3883(3) 0.28233(6) 0.0581(8) Uani 1 1 d . . . . .
C15 C 1.1060(3) 0.4498(3) 0.27234(7) 0.0791(11) Uani 1 1 d . . . . .
H15A H 1.089328 0.478758 0.253445 0.119 Uiso 1 1 calc R U . . .
H15B H 1.184814 0.394729 0.272616 0.119 Uiso 1 1 calc R U . . .
H15C H 1.129764 0.514309 0.284754 0.119 Uiso 1 1 calc R U . . .
C16 C 0.9290(4) 0.2899(3) 0.26120(7) 0.0749(10) Uani 1 1 d . . . . .
H16A H 1.010918 0.238913 0.259280 0.112 Uiso 1 1 calc R U . . .
H16B H 0.902745 0.323730 0.243150 0.112 Uiso 1 1 calc R U . . .
H16C H 0.848791 0.245492 0.267963 0.112 Uiso 1 1 calc R U . . .
C17 C 0.8428(3) 0.4767(3) 0.28639(6) 0.0511(8) Uani 1 1 d . . . . .
C18 C 0.6984(3) 0.4422(3) 0.28407(6) 0.0529(8) Uani 1 1 d . . . . .
H18 H 0.672365 0.382257 0.271511 0.063 Uiso 1 1 calc R U . . .
C19 C 0.5926(3) 0.4937(2) 0.29974(6) 0.0531(8) Uani 1 1 d . . . . .
H19 H 0.497399 0.467484 0.297707 0.064 Uiso 1 1 calc R U . . .
C20 C 0.8684(3) 0.5820(3) 0.30054(6) 0.0558(8) Uani 1 1 d . . . . .
H20 H 0.958462 0.617999 0.299423 0.067 Uiso 1 1 calc R U . . .
C21 C 0.7626(3) 0.6343(2) 0.31629(6) 0.0553(8) Uani 1 1 d . . . . .
H21 H 0.783410 0.704641 0.325595 0.066 Uiso 1 1 calc R U . . .
C22 C 0.6261(3) 0.5846(2) 0.31857(6) 0.0478(8) Uani 1 1 d . . . . .
C23 C 0.5431(3) 0.6038(2) 0.34481(6) 0.0470(7) Uani 1 1 d . . . . .
C24 C 0.4626(3) 0.5118(3) 0.35545(6) 0.0507(8) Uani 1 1 d . . . . .
H24 H 0.428528 0.453404 0.343173 0.061 Uiso 1 1 calc R U . . .
C25 C 0.4317(3) 0.5047(3) 0.38375(6) 0.0521(8) Uani 1 1 d . . . . .
H25 H 0.377612 0.441822 0.390248 0.063 Uiso 1 1 calc R U . . .
C26 C 0.5713(3) 0.6983(2) 0.36305(7) 0.0611(9) Uani 1 1 d . . . . .
H26 H 0.610010 0.767309 0.355919 0.073 Uiso 1 1 calc R U . . .
C27 C 0.5429(3) 0.6912(2) 0.39136(7) 0.0578(8) Uani 1 1 d . . . . .
H27 H 0.565424 0.754597 0.403139 0.069 Uiso 1 1 calc R U . . .
C28 C 0.4811(3) 0.5911(2) 0.40265(6) 0.0499(8) Uani 1 1 d . . . . .
C29 C 0.2600(3) 0.5362(3) 0.44442(7) 0.0702(10) Uani 1 1 d . . . . .
H29A H 0.222893 0.546195 0.425134 0.084 Uiso 1 1 calc R U . . .
H29B H 0.265539 0.612906 0.453338 0.084 Uiso 1 1 calc R U . . .
C30 C 0.1620(3) 0.4585(3) 0.46018(7) 0.0720(10) Uani 1 1 d . . . . .
H30A H 0.163258 0.380947 0.452202 0.108 Uiso 1 1 calc R U . . .
H30B H 0.065145 0.489280 0.458863 0.108 Uiso 1 1 calc R U . . .
H30C H 0.194092 0.455139 0.479688 0.108 Uiso 1 1 calc R U . . .
C31 C 0.5787(5) 0.6378(3) 0.47832(7) 0.0950(13) Uani 1 1 d . . . . .
H31A H 0.534271 0.566132 0.484969 0.114 Uiso 1 1 calc R U . . .
H31B H 0.682769 0.625877 0.478823 0.114 Uiso 1 1 calc R U . . .
C32 C 0.5461(5) 0.7298(3) 0.49681(7) 0.1017(13) Uani 1 1 d . . . . .
H32A H 0.580029 0.802776 0.489270 0.153 Uiso 1 1 calc R U . . .
H32B H 0.592930 0.715767 0.514941 0.153 Uiso 1 1 calc R U . . .
H32C H 0.443204 0.733819 0.498886 0.153 Uiso 1 1 calc R U . . .

loop_
_atom_site_aniso_label
_atom_site_aniso_U_11
_atom_site_aniso_U_22
_atom_site_aniso_U_33
_atom_site_aniso_U_23
_atom_site_aniso_U_13
_atom_site_aniso_U_12
O3 0.0705(14) 0.0441(11) 0.0454(12) -0.0027(9) -0.0022(10) -0.0068(10)
O4 0.0426(12) 0.0508(12) 0.0612(13) -0.0095(9) 0.0032(9) -0.0009(10)
C33 0.0473(18) 0.0416(16) 0.0504(18) -0.0041(14) -0.0009(14) -0.0011(15)
C34 0.0442(18) 0.0407(16) 0.0497(18) -0.0067(13) -0.0071(13) 0.0022(15)
C35 0.047(2) 0.0395(16) 0.070(2) -0.0012(15) -0.0127(16) -0.0005(16)
C36 0.0397(18) 0.0467(18) 0.069(2) -0.0081(15) -0.0089(15) 0.0072(15)
C37 0.0481(19) 0.0384(17) 0.060(2) -0.0162(14) -0.0002(15) 0.0008(15)
C38 0.0494(19) 0.0340(15) 0.067(2) -0.0128(14) 0.0029(16) -0.0057(15)
C39 0.0340(16) 0.0409(16) 0.060(2) -0.0112(14) -0.0076(14) -0.0054(14)
C40 0.0386(17) 0.0366(15) 0.064(2) -0.0130(14) -0.0057(15) -0.0051(14)
C41 0.0348(17) 0.0566(19) 0.066(2) -0.0108(16) -0.0086(15) -0.0041(15)
C42 0.0328(17) 0.0585(19) 0.066(2) -0.0120(16) 0.0022(15) -0.0027(14)
C43 0.060(2) 0.0391(16) 0.064(2) -0.0128(15) 0.0011(16) -0.0002(15)
C44 0.062(2) 0.0378(17) 0.070(2) -0.0029(15) -0.0007(17) 0.0008(16)
C45 0.0456(18) 0.0459(17) 0.061(2) -0.0052(15) 0.0032(15) -0.0091(15)
C46 0.0488(19) 0.0513(18) 0.060(2) -0.0046(15) 0.0073(15) -0.0077(16)
C47 0.079(2) 0.060(2) 0.066(2) -0.0017(17) 0.0080(18) -0.0189(18)
C48 0.048(2) 0.081(2) 0.075(2) -0.0224(18) 0.0145(16) -0.0085(18)
C49 0.0406(18) 0.0476(17) 0.0494(18) -0.0067(13) 0.0025(13) -0.0011(15)
C50 0.0401(18) 0.0437(17) 0.063(2) -0.0071(15) -0.0003(15) 0.0064(15)
C51 0.0467(19) 0.0352(15) 0.062(2) -0.0013(13) -0.0032(15) 0.0001(15)
C52 0.0476(19) 0.0506(18) 0.0505(18) 0.0030(14) -0.0016(15) 0.0012(16)
C53 0.0379(17) 0.0518(17) 0.0530(18) -0.0038(14) -0.0068(14) 0.0038(15)
C54 0.0358(16) 0.0351(15) 0.0500(18) -0.0091(13) -0.0059(13) -0.0039(13)
C55 0.0371(16) 0.0420(16) 0.0471(18) -0.0040(13) -0.0075(13) -0.0081(14)
C56 0.064(2) 0.0366(16) 0.0533(19) -0.0081(14) -0.0022(15) -0.0097(15)
C57 0.062(2) 0.0370(16) 0.0522(19) -0.0037(14) -0.0044(15) -0.0126(15)
C58 0.0401(17) 0.0519(18) 0.053(2) 0.0039(14) -0.0075(14) 0.0064(14)
C59 0.0361(17) 0.0552(18) 0.0526(19) -0.0045(15) -0.0001(13) 0.0086(14)
C60 0.0388(17) 0.0454(17) 0.0512(18) -0.0034(14) -0.0012(13) -0.0078(14)
C61 0.101(3) 0.064(2) 0.055(2) -0.0002(17) -0.0132(19) 0.000(2)
C62 0.114(3) 0.075(2) 0.062(2) 0.0070(19) -0.002(2) 0.008(2)
C63 0.050(2) 0.091(3) 0.071(2) -0.0174(19) 0.0131(16) -0.0138(19)
C64 0.052(2) 0.079(2) 0.077(2) -0.0100(19) 0.0026(17) 0.0067(18)
O1 0.0508(13) 0.0542(12) 0.0599(13) 0.0025(10) -0.0003(10) 0.0125(11)
C1 0.0515(19) 0.0377(16) 0.0552(19) -0.0014(14) -0.0025(14) 0.0036(15)
O2 0.0780(15) 0.0436(11) 0.0518(13) -0.0044(9) -0.0110(11) 0.0125(10)
C2 0.0453(18) 0.0409(16) 0.0517(18) 0.0027(13) -0.0085(13) 0.0042(15)
C3 0.0488(19) 0.0385(17) 0.060(2) 0.0058(14) -0.0004(15) 0.0027(15)
C4 0.0527(19) 0.0334(15) 0.064(2) 0.0085(14) -0.0038(15) 0.0064(15)
C5 0.053(2) 0.0443(17) 0.066(2) -0.0086(15) -0.0154(16) -0.0003(17)
C6 0.0435(19) 0.0477(18) 0.077(2) 0.0001(16) -0.0142(16) -0.0014(16)
C7 0.0386(17) 0.0362(16) 0.063(2) 0.0101(14) -0.0103(15) 0.0033(14)
C8 0.0403(18) 0.0411(16) 0.062(2) 0.0101(14) 0.0002(15) 0.0099(15)
C9 0.0595(19) 0.0306(15) 0.070(2) 0.0092(14) 0.0050(16) -0.0014(15)
C10 0.072(2) 0.0434(17) 0.058(2) 0.0051(15) 0.0052(17) 0.0069(17)
C11 0.0357(18) 0.063(2) 0.076(2) 0.0136(17) -0.0097(16) 0.0039(16)
C12 0.0372(18) 0.074(2) 0.079(3) 0.0257(18) 0.0018(17) 0.0070(17)
C13 0.0440(19) 0.0556(19) 0.069(2) 0.0148(16) 0.0064(16) 0.0128(16)
C14 0.051(2) 0.060(2) 0.064(2) 0.0153(16) 0.0104(16) 0.0134(17)
C15 0.060(2) 0.092(3) 0.086(3) 0.032(2) 0.0201(19) 0.014(2)
C16 0.087(3) 0.068(2) 0.071(2) 0.0075(18) 0.0168(19) 0.019(2)
C17 0.047(2) 0.0497(18) 0.0563(19) 0.0136(14) 0.0017(14) 0.0001(16)
C18 0.050(2) 0.0532(18) 0.055(2) -0.0025(14) -0.0018(15) -0.0048(16)
C19 0.0430(18) 0.0577(19) 0.058(2) 0.0022(15) -0.0055(15) -0.0004(16)
C20 0.0429(19) 0.0520(19) 0.072(2) 0.0105(16) -0.0037(16) -0.0021(16)
C21 0.057(2) 0.0391(17) 0.069(2) 0.0034(15) -0.0092(17) -0.0021(16)
C22 0.0473(19) 0.0423(16) 0.053(2) 0.0055(14) -0.0101(15) 0.0100(15)
C23 0.0403(17) 0.0410(17) 0.059(2) 0.0081(14) -0.0084(14) 0.0098(14)
C24 0.0330(17) 0.065(2) 0.053(2) -0.0056(15) -0.0062(14) 0.0035(15)
C25 0.0346(17) 0.0601(19) 0.061(2) -0.0030(15) -0.0035(14) -0.0014(15)
C26 0.083(2) 0.0342(16) 0.065(2) 0.0066(15) -0.0088(18) 0.0134(16)
C27 0.081(2) 0.0335(16) 0.058(2) -0.0013(14) -0.0075(17) 0.0189(16)
C28 0.0460(18) 0.0481(18) 0.0550(19) -0.0017(15) -0.0054(14) 0.0141(15)
C29 0.058(2) 0.087(3) 0.066(2) 0.0068(19) 0.0082(17) 0.024(2)
C30 0.058(2) 0.075(2) 0.082(3) -0.0047(19) 0.0005(18) 0.0040(19)
C31 0.162(4) 0.063(2) 0.057(2) -0.0130(18) -0.034(2) 0.024(2)
C32 0.143(4) 0.098(3) 0.064(2) -0.008(2) 0.005(2) 0.036(3)

loop_
_atom_type_symbol
_atom_type_description
_atom_type_scat_dispersion_real
_atom_type_scat_dispersion_imag
_atom_type_scat_source
C C 0.0033 0.0016 'International Tables Vol C Tables 4.2.6.8 and 6.1.1.4'
H H 0.0000 0.0000 'International Tables Vol C Tables 4.2.6.8 and 6.1.1.4'
O O 0.0106 0.0060 'International Tables Vol C Tables 4.2.6.8 and 6.1.1.4'

loop_
_geom_angle_atom_site_label_1
_geom_angle_atom_site_label_2
_geom_angle_atom_site_label_3
_geom_angle
_geom_angle_site_symmetry_1
_geom_angle_site_symmetry_3
_geom_angle_publ_flag
C33 O3 C61 113.4(2) . . ?
C33 O4 C63 114.8(2) . . ?
O3 C33 C34 113.8(2) . . ?
O3 C33 C60 107.8(2) . . ?
O4 C33 O3 112.1(2) . . ?
O4 C33 C34 108.1(2) . . ?
O4 C33 C60 113.6(2) . . ?
C34 C33 C60 101.1(2) . . ?
C35 C34 C33 117.3(2) . . ?
C37 C34 C33 122.1(2) . . ?
C37 C34 C35 117.1(3) . . ?
C34 C35 H35 119.7 . . ?
C36 C35 C34 120.5(3) . . ?
C36 C35 H35 119.7 . . ?
C35 C36 H36 119.2 . . ?
C35 C36 C39 121.6(3) . . ?
C39 C36 H36 119.2 . . ?
C34 C37 H37 119.6 . . ?
C38 C37 C34 120.9(3) . . ?
C38 C37 H37 119.6 . . ?
C37 C38 H38 119.4 . . ?
C37 C38 C39 121.2(3) . . ?
C39 C38 H38 119.4 . . ?
C36 C39 C38 116.2(3) . . ?
C36 C39 C40 119.0(3) . . ?
C38 C39 C40 122.6(3) . . ?
C41 C40 C39 124.1(3) . . ?
C41 C40 C43 115.3(3) . . ?
C43 C40 C39 118.6(3) . . ?
C40 C41 H41 118.8 . . ?
C42 C41 C40 122.4(3) . . ?
C42 C41 H41 118.8 . . ?
C41 C42 H42 119.4 . . ?
C41 C42 C45 121.3(3) . . ?
C45 C42 H42 119.4 . . ?
C40 C43 H43 119.4 . . ?
C44 C43 C40 121.2(3) . . ?
C44 C43 H43 119.4 . . ?
C43 C44 H44 118.7 . . ?
C43 C44 C45 122.5(3) . . ?
C45 C44 H44 118.7 . . ?
C42 C45 C46 122.2(3) . . ?
C44 C45 C42 115.4(3) . . ?
C44 C45 C46 120.0(3) . . ?
C45 C46 C49 98.2(2) . . ?
C47 C46 C45 111.9(2) . . ?
C47 C46 C48 107.5(3) . . ?
C47 C46 C49 113.4(2) . . ?
C48 C46 C45 113.3(2) . . ?
C48 C46 C49 112.4(2) . . ?
C46 C47 H47A 109.5 . . ?
C46 C47 H47B 109.5 . . ?
C46 C47 H47C 109.5 . . ?
H47A C47 H47B 109.5 . . ?
H47A C47 H47C 109.5 . . ?
H47B C47 H47C 109.5 . . ?
C46 C48 H48A 109.5 . . ?
C46 C48 H48B 109.5 . . ?
C46 C48 H48C 109.5 . . ?
H48A C48 H48B 109.5 . . ?
H48A C48 H48C 109.5 . . ?
H48B C48 H48C 109.5 . . ?
C50 C49 C46 120.5(2) . . ?
C50 C49 C52 115.6(3) . . ?
C52 C49 C46 121.5(3) . . ?
C49 C50 H50 118.9 . . ?
C51 C50 C49 122.1(3) . . ?
C51 C50 H50 118.9 . . ?
C50 C51 H51 119.7 . . ?
C50 C51 C54 120.6(3) . . ?
C54 C51 H51 119.7 . . ?
C49 C52 H52 119.4 . . ?
C53 C52 C49 121.1(3) . . ?
C53 C52 H52 119.4 . . ?
C52 C53 H53 119.2 . . ?
C52 C53 C54 121.6(3) . . ?
C54 C53 H53 119.2 . . ?
C51 C54 C55 119.3(2) . . ?
C53 C54 C51 115.9(3) . . ?
C53 C54 C55 122.4(2) . . ?
C56 C55 C54 124.1(3) . . ?
C56 C55 C58 115.7(3) . . ?
C58 C55 C54 118.1(2) . . ?
C55 C56 H56 119.1 . . ?
C57 C56 C55 121.7(3) . . ?
C57 C56 H56 119.1 . . ?
C56 C57 H57 119.4 . . ?
C60 C57 C56 121.1(3) . . ?
C60 C57 H57 119.4 . . ?
C55 C58 H58 119.0 . . ?
C59 C58 C55 122.0(3) . . ?
C59 C58 H58 119.0 . . ?
C58 C59 H59 119.7 . . ?
C58 C59 C60 120.5(3) . . ?
C60 C59 H59 119.7 . . ?
C57 C60 C33 122.4(2) . . ?
C57 C60 C59 117.4(3) . . ?
C59 C60 C33 117.5(2) . . ?
O3 C61 H61A 109.7 . . ?
O3 C61 H61B 109.7 . . ?
O3 C61 C62 109.8(3) . . ?
H61A C61 H61B 108.2 . . ?
C62 C61 H61A 109.7 . . ?
C62 C61 H61B 109.7 . . ?
C61 C62 H62A 109.5 . . ?
C61 C62 H62B 109.5 . . ?
C61 C62 H62C 109.5 . . ?
H62A C62 H62B 109.5 . . ?
H62A C62 H62C 109.5 . . ?
H62B C62 H62C 109.5 . . ?
O4 C63 H63A 109.8 . . ?
O4 C63 H63B 109.8 . . ?
O4 C63 C64 109.5(3) . . ?
H63A C63 H63B 108.2 . . ?
C64 C63 H63A 109.8 . . ?
C64 C63 H63B 109.8 . . ?
C63 C64 H64A 109.5 . . ?
C63 C64 H64B 109.5 . . ?
C63 C64 H64C 109.5 . . ?
H64A C64 H64B 109.5 . . ?
H64A C64 H64C 109.5 . . ?
H64B C64 H64C 109.5 . . ?
C1 O1 C29 115.0(2) . . ?
O1 C1 O2 111.4(2) . . ?
O1 C1 C2 108.2(2) . . ?
O1 C1 C28 113.2(2) . . ?
O2 C1 C2 114.3(2) . . ?
O2 C1 C28 107.9(2) . . ?
C2 C1 C28 101.5(2) . . ?
C1 O2 C31 114.0(2) . . ?
C3 C2 C1 121.7(3) . . ?
C3 C2 C5 117.6(3) . . ?
C5 C2 C1 117.3(2) . . ?
C2 C3 H3 119.7 . . ?
C2 C3 C4 120.6(3) . . ?
C4 C3 H3 119.7 . . ?
C3 C4 H4 119.3 . . ?
C3 C4 C7 121.4(3) . . ?
C7 C4 H4 119.3 . . ?
C2 C5 H5 119.7 . . ?
C6 C5 C2 120.6(3) . . ?
C6 C5 H5 119.7 . . ?
C5 C6 H6 119.1 . . ?
C5 C6 C7 121.7(3) . . ?
C7 C6 H6 119.1 . . ?
C4 C7 C8 123.0(3) . . ?
C6 C7 C4 115.7(3) . . ?
C6 C7 C8 118.9(3) . . ?
C9 C8 C7 118.9(3) . . ?
C9 C8 C11 115.6(3) . . ?
C11 C8 C7 123.3(3) . . ?
C8 C9 H9 119.0 . . ?
C10 C9 C8 122.0(3) . . ?
C10 C9 H9 119.0 . . ?
C9 C10 H10 119.1 . . ?
C9 C10 C13 121.8(3) . . ?
C13 C10 H10 119.1 . . ?
C8 C11 H11 119.3 . . ?
C12 C11 C8 121.4(3) . . ?
C12 C11 H11 119.3 . . ?
C11 C12 H12 118.9 . . ?
C11 C12 C13 122.1(3) . . ?
C13 C12 H12 118.9 . . ?
C10 C13 C14 119.5(3) . . ?
C12 C13 C10 115.4(3) . . ?
C12 C13 C14 122.8(3) . . ?
C13 C14 C17 98.2(2) . . ?
C15 C14 C13 112.9(3) . . ?
C15 C14 C17 111.8(2) . . ?
C16 C14 C13 112.6(2) . . ?
C16 C14 C15 108.0(3) . . ?
C16 C14 C17 113.2(2) . . ?
C14 C15 H15A 109.5 . . ?
C14 C15 H15B 109.5 . . ?
C14 C15 H15C 109.5 . . ?
H15A C15 H15B 109.5 . . ?
H15A C15 H15C 109.5 . . ?
H15B C15 H15C 109.5 . . ?
C14 C16 H16A 109.5 . . ?
C14 C16 H16B 109.5 . . ?
C14 C16 H16C 109.5 . . ?
H16A C16 H16B 109.5 . . ?
H16A C16 H16C 109.5 . . ?
H16B C16 H16C 109.5 . . ?
C18 C17 C14 121.6(3) . . ?
C20 C17 C14 120.3(3) . . ?
C20 C17 C18 115.4(3) . . ?
C17 C18 H18 118.9 . . ?
C19 C18 C17 122.2(3) . . ?
C19 C18 H18 118.9 . . ?
C18 C19 H19 119.5 . . ?
C18 C19 C22 120.9(3) . . ?
C22 C19 H19 119.5 . . ?
C17 C20 H20 119.4 . . ?
C21 C20 C17 121.3(3) . . ?
C21 C20 H20 119.4 . . ?
C20 C21 H21 119.1 . . ?
C20 C21 C22 121.8(3) . . ?
C22 C21 H21 119.1 . . ?
C19 C22 C23 122.0(3) . . ?
C21 C22 C19 115.8(3) . . ?
C21 C22 C23 119.8(3) . . ?
C24 C23 C22 119.1(3) . . ?
C24 C23 C26 116.6(3) . . ?
C26 C23 C22 122.3(3) . . ?
C23 C24 H24 119.1 . . ?
C25 C24 C23 121.8(3) . . ?
C25 C24 H24 119.1 . . ?
C24 C25 H25 119.8 . . ?
C24 C25 C28 120.4(3) . . ?
C28 C25 H25 119.8 . . ?
C23 C26 H26 119.4 . . ?
C27 C26 C23 121.2(3) . . ?
C27 C26 H26 119.4 . . ?
C26 C27 H27 119.4 . . ?
C26 C27 C28 121.1(3) . . ?
C28 C27 H27 119.4 . . ?
C25 C28 C1 117.7(3) . . ?
C27 C28 C1 121.6(3) . . ?
C27 C28 C25 117.5(3) . . ?
O1 C29 H29A 110.0 . . ?
O1 C29 H29B 110.0 . . ?
O1 C29 C30 108.7(3) . . ?
H29A C29 H29B 108.3 . . ?
C30 C29 H29A 110.0 . . ?
C30 C29 H29B 110.0 . . ?
C29 C30 H30A 109.5 . . ?
C29 C30 H30B 109.5 . . ?
C29 C30 H30C 109.5 . . ?
H30A C30 H30B 109.5 . . ?
H30A C30 H30C 109.5 . . ?
H30B C30 H30C 109.5 . . ?
O2 C31 H31A 108.8 . . ?
O2 C31 H31B 108.8 . . ?
H31A C31 H31B 107.7 . . ?
C32 C31 O2 113.7(3) . . ?
C32 C31 H31A 108.8 . . ?
C32 C31 H31B 108.8 . . ?
C31 C32 H32A 109.5 . . ?
C31 C32 H32B 109.5 . . ?
C31 C32 H32C 109.5 . . ?
H32A C32 H32B 109.5 . . ?
H32A C32 H32C 109.5 . . ?
H32B C32 H32C 109.5 . . ?

loop_
_geom_bond_atom_site_label_1
_geom_bond_atom_site_label_2
_geom_bond_distance
_geom_bond_site_symmetry_2
_geom_bond_publ_flag
O3 C33 1.415(3) . ?
O3 C61 1.431(3) . ?
O4 C33 1.411(3) . ?
O4 C63 1.436(3) . ?
C33 C34 1.534(4) . ?
C33 C60 1.538(4) . ?
C34 C35 1.398(4) . ?
C34 C37 1.388(4) . ?
C35 H35 0.9300 . ?
C35 C36 1.376(4) . ?
C36 H36 0.9300 . ?
C36 C39 1.393(4) . ?
C37 H37 0.9300 . ?
C37 C38 1.382(4) . ?
C38 H38 0.9300 . ?
C38 C39 1.396(4) . ?
C39 C40 1.476(4) . ?
C40 C41 1.396(4) . ?
C40 C43 1.399(4) . ?
C41 H41 0.9300 . ?
C41 C42 1.381(4) . ?
C42 H42 0.9300 . ?
C42 C45 1.398(4) . ?
C43 H43 0.9300 . ?
C43 C44 1.382(4) . ?
C44 H44 0.9300 . ?
C44 C45 1.391(4) . ?
C45 C46 1.549(4) . ?
C46 C47 1.531(4) . ?
C46 C48 1.536(4) . ?
C46 C49 1.555(4) . ?
C47 H47A 0.9600 . ?
C47 H47B 0.9600 . ?
C47 H47C 0.9600 . ?
C48 H48A 0.9600 . ?
C48 H48B 0.9600 . ?
C48 H48C 0.9600 . ?
C49 C50 1.387(4) . ?
C49 C52 1.395(4) . ?
C50 H50 0.9300 . ?
C50 C51 1.382(4) . ?
C51 H51 0.9300 . ?
C51 C54 1.397(3) . ?
C52 H52 0.9300 . ?
C52 C53 1.383(4) . ?
C53 H53 0.9300 . ?
C53 C54 1.390(3) . ?
C54 C55 1.487(4) . ?
C55 C56 1.392(3) . ?
C55 C58 1.400(4) . ?
C56 H56 0.9300 . ?
C56 C57 1.382(3) . ?
C57 H57 0.9300 . ?
C57 C60 1.381(4) . ?
C58 H58 0.9300 . ?
C58 C59 1.378(4) . ?
C59 H59 0.9300 . ?
C59 C60 1.393(3) . ?
C61 H61A 0.9700 . ?
C61 H61B 0.9700 . ?
C61 C62 1.463(4) . ?
C62 H62A 0.9600 . ?
C62 H62B 0.9600 . ?
C62 H62C 0.9600 . ?
C63 H63A 0.9700 . ?
C63 H63B 0.9700 . ?
C63 C64 1.485(4) . ?
C64 H64A 0.9600 . ?
C64 H64B 0.9600 . ?
C64 H64C 0.9600 . ?
O1 C1 1.407(3) . ?
O1 C29 1.437(3) . ?
C1 O2 1.415(3) . ?
C1 C2 1.528(4) . ?
C1 C28 1.539(4) . ?
O2 C31 1.421(3) . ?
C2 C3 1.380(3) . ?
C2 C5 1.391(4) . ?
C3 H3 0.9300 . ?
C3 C4 1.387(4) . ?
C4 H4 0.9300 . ?
C4 C7 1.401(4) . ?
C5 H5 0.9300 . ?
C5 C6 1.374(4) . ?
C6 H6 0.9300 . ?
C6 C7 1.399(4) . ?
C7 C8 1.490(4) . ?
C8 C9 1.389(4) . ?
C8 C11 1.402(4) . ?
C9 H9 0.9300 . ?
C9 C10 1.373(4) . ?
C10 H10 0.9300 . ?
C10 C13 1.394(4) . ?
C11 H11 0.9300 . ?
C11 C12 1.373(4) . ?
C12 H12 0.9300 . ?
C12 C13 1.392(4) . ?
C13 C14 1.549(4) . ?
C14 C15 1.542(4) . ?
C14 C16 1.535(4) . ?
C14 C17 1.550(4) . ?
C15 H15A 0.9600 . ?
C15 H15B 0.9600 . ?
C15 H15C 0.9600 . ?
C16 H16A 0.9600 . ?
C16 H16B 0.9600 . ?
C16 H16C 0.9600 . ?
C17 C18 1.391(4) . ?
C17 C20 1.388(4) . ?
C18 H18 0.9300 . ?
C18 C19 1.378(4) . ?
C19 H19 0.9300 . ?
C19 C22 1.392(4) . ?
C20 H20 0.9300 . ?
C20 C21 1.383(4) . ?
C21 H21 0.9300 . ?
C21 C22 1.389(4) . ?
C22 C23 1.497(4) . ?
C23 C24 1.387(4) . ?
C23 C26 1.398(4) . ?
C24 H24 0.9300 . ?
C24 C25 1.381(4) . ?
C25 H25 0.9300 . ?
C25 C28 1.395(4) . ?
C26 H26 0.9300 . ?
C26 C27 1.376(4) . ?
C27 H27 0.9300 . ?
C27 C28 1.388(4) . ?
C29 H29A 0.9700 . ?
C29 H29B 0.9700 . ?
C29 C30 1.483(4) . ?
C30 H30A 0.9600 . ?
C30 H30B 0.9600 . ?
C30 H30C 0.9600 . ?
C31 H31A 0.9700 . ?
C31 H31B 0.9700 . ?
C31 C32 1.403(4) . ?
C32 H32A 0.9600 . ?
C32 H32B 0.9600 . ?
C32 H32C 0.9600 . ?

loop_
_geom_torsion_atom_site_label_1
_geom_torsion_atom_site_label_2
_geom_torsion_atom_site_label_3
_geom_torsion_atom_site_label_4
_geom_torsion
_geom_torsion_site_symmetry_1
_geom_torsion_site_symmetry_2
_geom_torsion_site_symmetry_3
_geom_torsion_site_symmetry_4
_geom_torsion_publ_flag
O3 C33 C34 C35 46.0(3) . . . . ?
O3 C33 C34 C37 -155.7(3) . . . . ?
O3 C33 C60 C57 -29.6(3) . . . . ?
O3 C33 C60 C59 169.8(2) . . . . ?
O4 C33 C34 C35 171.1(2) . . . . ?
O4 C33 C34 C37 -30.5(3) . . . . ?
O4 C33 C60 C57 -154.5(2) . . . . ?
O4 C33 C60 C59 44.9(3) . . . . ?
C33 O3 C61 C62 -166.4(3) . . . . ?
C33 O4 C63 C64 167.3(2) . . . . ?
C33 C34 C35 C36 146.8(3) . . . . ?
C33 C34 C37 C38 -146.6(3) . . . . ?
C34 C33 C60 C57 90.0(3) . . . . ?
C34 C33 C60 C59 -70.6(3) . . . . ?
C34 C35 C36 C39 0.4(4) . . . . ?
C34 C37 C38 C39 1.3(4) . . . . ?
C35 C34 C37 C38 11.8(4) . . . . ?
C35 C36 C39 C38 12.5(4) . . . . ?
C35 C36 C39 C40 -151.2(3) . . . . ?
C36 C39 C40 C41 -24.3(4) . . . . ?
C36 C39 C40 C43 138.7(3) . . . . ?
C37 C34 C35 C36 -12.6(4) . . . . ?
C37 C38 C39 C36 -13.4(4) . . . . ?
C37 C38 C39 C40 149.7(3) . . . . ?
C38 C39 C40 C41 173.1(2) . . . . ?
C38 C39 C40 C43 -23.9(4) . . . . ?
C39 C40 C41 C42 152.2(3) . . . . ?
C39 C40 C43 C44 -153.9(3) . . . . ?
C40 C41 C42 C45 0.8(4) . . . . ?
C40 C43 C44 C45 0.6(4) . . . . ?
C41 C40 C43 C44 10.6(4) . . . . ?
C41 C42 C45 C44 10.4(4) . . . . ?
C41 C42 C45 C46 -152.2(3) . . . . ?
C42 C45 C46 C47 -150.7(3) . . . . ?
C42 C45 C46 C48 -28.9(4) . . . . ?
C42 C45 C46 C49 90.0(3) . . . . ?
C43 C40 C41 C42 -11.3(4) . . . . ?
C43 C44 C45 C42 -11.1(4) . . . . ?
C43 C44 C45 C46 151.9(3) . . . . ?
C44 C45 C46 C47 47.5(4) . . . . ?
C44 C45 C46 C48 169.3(3) . . . . ?
C44 C45 C46 C49 -71.8(3) . . . . ?
C45 C46 C49 C50 -73.0(3) . . . . ?
C45 C46 C49 C52 88.9(3) . . . . ?
C46 C49 C50 C51 148.5(3) . . . . ?
C46 C49 C52 C53 -149.2(3) . . . . ?
C47 C46 C49 C50 168.8(3) . . . . ?
C47 C46 C49 C52 -29.3(4) . . . . ?
C48 C46 C49 C50 46.5(4) . . . . ?
C48 C46 C49 C52 -151.6(3) . . . . ?
C49 C50 C51 C54 1.1(4) . . . . ?
C49 C52 C53 C54 0.5(4) . . . . ?
C50 C49 C52 C53 13.6(4) . . . . ?
C50 C51 C54 C53 13.0(3) . . . . ?
C50 C51 C54 C55 -150.0(2) . . . . ?
C51 C54 C55 C56 -23.2(4) . . . . ?
C51 C54 C55 C58 139.6(2) . . . . ?
C52 C49 C50 C51 -14.4(4) . . . . ?
C52 C53 C54 C51 -13.8(4) . . . . ?
C52 C53 C54 C55 148.7(3) . . . . ?
C53 C54 C55 C56 174.9(2) . . . . ?
C53 C54 C55 C58 -22.3(3) . . . . ?
C54 C55 C56 C57 152.2(3) . . . . ?
C54 C55 C58 C59 -153.8(2) . . . . ?
C55 C56 C57 C60 1.5(4) . . . . ?
C55 C58 C59 C60 -0.4(4) . . . . ?
C56 C55 C58 C59 10.4(4) . . . . ?
C56 C57 C60 C33 -151.7(3) . . . . ?
C56 C57 C60 C59 8.9(4) . . . . ?
C58 C55 C56 C57 -11.0(4) . . . . ?
C58 C59 C60 C33 152.2(2) . . . . ?
C58 C59 C60 C57 -9.4(4) . . . . ?
C60 C33 C34 C35 -69.3(3) . . . . ?
C60 C33 C34 C37 89.0(3) . . . . ?
C61 O3 C33 O4 -55.6(3) . . . . ?
C61 O3 C33 C34 67.4(3) . . . . ?
C61 O3 C33 C60 178.7(2) . . . . ?
C63 O4 C33 O3 -63.4(3) . . . . ?
C63 O4 C33 C34 170.5(2) . . . . ?
C63 O4 C33 C60 59.1(3) . . . . ?
O1 C1 O2 C31 63.3(3) . . . . ?
O1 C1 C2 C3 30.3(3) . . . . ?
O1 C1 C2 C5 -171.0(2) . . . . ?
O1 C1 C28 C25 -44.5(3) . . . . ?
O1 C1 C28 C27 156.3(2) . . . . ?
C1 O1 C29 C30 -171.6(2) . . . . ?
C1 O2 C31 C32 -157.0(3) . . . . ?
C1 C2 C3 C4 146.9(3) . . . . ?
C1 C2 C5 C6 -146.8(3) . . . . ?
O2 C1 C2 C3 155.0(3) . . . . ?
O2 C1 C2 C5 -46.3(3) . . . . ?
O2 C1 C28 C25 -168.3(2) . . . . ?
O2 C1 C28 C27 32.5(4) . . . . ?
C2 C1 O2 C31 -59.7(3) . . . . ?
C2 C1 C28 C25 71.3(3) . . . . ?
C2 C1 C28 C27 -87.9(3) . . . . ?
C2 C3 C4 C7 -1.2(4) . . . . ?
C2 C5 C6 C7 -0.9(4) . . . . ?
C3 C2 C5 C6 12.8(4) . . . . ?
C3 C4 C7 C6 12.8(4) . . . . ?
C3 C4 C7 C8 -149.3(3) . . . . ?
C4 C7 C8 C9 24.8(4) . . . . ?
C4 C7 C8 C11 -173.0(2) . . . . ?
C5 C2 C3 C4 -11.7(4) . . . . ?
C5 C6 C7 C4 -11.7(4) . . . . ?
C5 C6 C7 C8 151.2(3) . . . . ?
C6 C7 C8 C9 -136.8(3) . . . . ?
C6 C7 C8 C11 25.4(4) . . . . ?
C7 C8 C9 C10 154.2(3) . . . . ?
C7 C8 C11 C12 -152.7(3) . . . . ?
C8 C9 C10 C13 -1.5(4) . . . . ?
C8 C11 C12 C13 -0.1(4) . . . . ?
C9 C8 C11 C12 10.0(4) . . . . ?
C9 C10 C13 C12 11.3(4) . . . . ?
C9 C10 C13 C14 -151.9(3) . . . . ?
C10 C13 C14 C15 -171.0(3) . . . . ?
C10 C13 C14 C16 -48.3(4) . . . . ?
C10 C13 C14 C17 71.1(3) . . . . ?
C11 C8 C9 C10 -9.3(4) . . . . ?
C11 C12 C13 C10 -10.5(4) . . . . ?
C11 C12 C13 C14 152.1(3) . . . . ?
C12 C13 C14 C15 27.1(4) . . . . ?
C12 C13 C14 C16 149.7(3) . . . . ?
C12 C13 C14 C17 -90.9(3) . . . . ?
C13 C14 C17 C18 -87.4(3) . . . . ?
C13 C14 C17 C20 73.0(3) . . . . ?
C14 C17 C18 C19 147.8(3) . . . . ?
C14 C17 C20 C21 -148.3(3) . . . . ?
C15 C14 C17 C18 153.8(3) . . . . ?
C15 C14 C17 C20 -45.7(4) . . . . ?
C16 C14 C17 C18 31.5(4) . . . . ?
C16 C14 C17 C20 -168.0(3) . . . . ?
C17 C18 C19 C22 0.7(4) . . . . ?
C17 C20 C21 C22 -0.3(4) . . . . ?
C18 C17 C20 C21 13.3(4) . . . . ?
C18 C19 C22 C21 12.4(4) . . . . ?
C18 C19 C22 C23 -149.8(3) . . . . ?
C19 C22 C23 C24 20.2(4) . . . . ?
C19 C22 C23 C26 -176.6(2) . . . . ?
C20 C17 C18 C19 -13.6(4) . . . . ?
C20 C21 C22 C19 -12.7(4) . . . . ?
C20 C21 C22 C23 150.0(3) . . . . ?
C21 C22 C23 C24 -141.3(3) . . . . ?
C21 C22 C23 C26 21.8(4) . . . . ?
C22 C23 C24 C25 154.0(2) . . . . ?
C22 C23 C26 C27 -152.6(3) . . . . ?
C23 C24 C25 C28 0.1(4) . . . . ?
C23 C26 C27 C28 -2.0(4) . . . . ?
C24 C23 C26 C27 11.0(4) . . . . ?
C24 C25 C28 C1 -151.0(3) . . . . ?
C24 C25 C28 C27 9.1(4) . . . . ?
C26 C23 C24 C25 -10.1(4) . . . . ?
C26 C27 C28 C1 151.1(3) . . . . ?
C26 C27 C28 C25 -8.2(4) . . . . ?
C28 C1 O2 C31 -171.8(3) . . . . ?
C28 C1 C2 C3 -89.1(3) . . . . ?
C28 C1 C2 C5 69.6(3) . . . . ?
C29 O1 C1 O2 61.6(3) . . . . ?
C29 O1 C1 C2 -172.0(2) . . . . ?
C29 O1 C1 C28 -60.3(3) . . . . ?
